data_7118944
loop_
_publ_author_name
'Laugeois, Maxime'
'Ponra, Sudipta'
'Ratovelomanana-Vidal, Virginie'
'Michelet, V\'eronique'
'Vitale, Maxime R.'

_publ_section_title
;
 Asymmetric preparation of polysubstituted cyclopentanes by synergistic
 Pd(0)/amine catalyzed formal [3+2] cycloadditions of vinyl cyclopropanes
 with enals.
;
_journal_issue 30
_journal_name_full 'Chemical communications (Cambridge, England)'
_journal_page_first 5332
_journal_page_last 5335
_journal_paper_doi 10.1039/c6cc01775d
_journal_volume 52
_journal_year 2016
_chemical_absolute_configuration unk
_chemical_formula_moiety 'C16 H14 N2 O'
_chemical_formula_sum 'C16 H14 N2 O'
_chemical_formula_weight 250.29
_space_group_crystal_system monoclinic
_space_group_IT_number 4
_space_group_name_Hall 'P 2yb'
_space_group_name_H-M_alt 'P 1 21 1'
_symmetry_space_group_name_Hall 'P 2yb'
_symmetry_space_group_name_H-M 'P 1 21 1'
_atom_sites_solution_hydrogens geom
_atom_sites_solution_primary dual
_atom_sites_solution_secondary difmap
_audit_creation_method SHELXL-2014/7
_audit_update_record
;
2016-03-16 deposited with the CCDC.
2016-03-18 downloaded from the CCDC.
;
_cell_angle_alpha 90
_cell_angle_beta 104.4060(10)
_cell_angle_gamma 90
_cell_formula_units_Z 2
_cell_length_a 9.0535(2)
_cell_length_b 7.4148(2)
_cell_length_c 10.4203(3)
_cell_measurement_reflns_used 9742
_cell_measurement_temperature 200(2)
_cell_measurement_theta_max 67.65
_cell_measurement_theta_min 4.38
_cell_volume 677.52(3)
_computing_cell_refinement 'Bruker SAINT'
_computing_data_collection 'Bruker APEX2'
_computing_data_reduction 'Bruker SAINT'
_computing_molecular_graphics 'DIAMOND (Brandenburg, 2006)'
_computing_publication_material 'WinGX publication routines (Farrugia, 2012)'
_computing_structure_refinement 'SHELXL-2014/7 (Sheldrick, 2014)'
_computing_structure_solution 'SUPERFLIP (Palatinus & Chapuis,2007)'
_diffrn_ambient_temperature 200(2)
_diffrn_measured_fraction_theta_full 0.998
_diffrn_measured_fraction_theta_max 0.998
_diffrn_measurement_device_type 'Bruker APEX-II CCD'
_diffrn_measurement_method '\f and \w scans'
_diffrn_radiation_monochromator 'multi layer miror'
_diffrn_radiation_type CuK\a
_diffrn_radiation_wavelength 1.54178
_diffrn_reflns_av_R_equivalents 0.0171
_diffrn_reflns_av_unetI/netI 0.0136
_diffrn_reflns_Laue_measured_fraction_full 0.998
_diffrn_reflns_Laue_measured_fraction_max 0.998
_diffrn_reflns_limit_h_max 9
_diffrn_reflns_limit_h_min -10
_diffrn_reflns_limit_k_max 8
_diffrn_reflns_limit_k_min -8
_diffrn_reflns_limit_l_max 12
_diffrn_reflns_limit_l_min -12
_diffrn_reflns_number 12413
_diffrn_reflns_point_group_measured_fraction_full 0.993
_diffrn_reflns_point_group_measured_fraction_max 0.993
_diffrn_reflns_theta_full 67.659
_diffrn_reflns_theta_max 67.659
_diffrn_reflns_theta_min 5.044
_diffrn_source 'micro focus sealed tube'
_exptl_absorpt_coefficient_mu 0.619
_exptl_absorpt_correction_T_max 0.753
_exptl_absorpt_correction_T_min 0.707
_exptl_absorpt_correction_type multi-scan
_exptl_absorpt_process_details
;
SADABS, Bruker AXS Inc., Madison, 
Wisconsin, USA. 
;
_exptl_crystal_colour colorless
_exptl_crystal_density_diffrn 1.227
_exptl_crystal_density_method 'not measured'
_exptl_crystal_description plate-like
_exptl_crystal_F_000 264
_exptl_crystal_size_max 0.18
_exptl_crystal_size_mid 0.15
_exptl_crystal_size_min 0.08
_refine_diff_density_max 0.123
_refine_diff_density_min -0.117
_refine_diff_density_rms 0.023
_refine_ls_abs_structure_details
;
 Flack x determined using 1094 quotients [(I+)-(I-)]/[(I+)+(I-)]
 (Parsons, Flack and Wagner, Acta Cryst. B69 (2013) 249-259).
;
_refine_ls_abs_structure_Flack 0.17(11)
_refine_ls_extinction_coef 0.0144(15)
_refine_ls_extinction_expression Fc^*^=kFc[1+0.001xFc^2^\l^3^/sin(2\q)]^-1/4^
_refine_ls_extinction_method 'SHELXL-2014/7 (Sheldrick 2014'
_refine_ls_goodness_of_fit_ref 1.138
_refine_ls_hydrogen_treatment constr
_refine_ls_matrix_type full
_refine_ls_number_parameters 173
_refine_ls_number_reflns 2436
_refine_ls_number_restraints 1
_refine_ls_restrained_S_all 1.138
_refine_ls_R_factor_all 0.0255
_refine_ls_R_factor_gt 0.0253
_refine_ls_shift/su_max 0.000
_refine_ls_shift/su_mean 0.000
_refine_ls_structure_factor_coef Fsqd
_refine_ls_weighting_details 'w=1/[\s^2^(Fo^2^)+(0.0285P)^2^+0.0783P] where P=(Fo^2^+2Fc^2^)/3'
_refine_ls_weighting_scheme calc
_refine_ls_wR_factor_gt 0.0644
_refine_ls_wR_factor_ref 0.0646
_reflns_Friedel_coverage 0.836
_reflns_Friedel_fraction_full 0.988
_reflns_Friedel_fraction_max 0.987
_reflns_number_gt 2418
_reflns_number_total 2436
_reflns_threshold_expression 'I > 2\s(I)'
_cod_data_source_file c6cc01775d2.cif
_cod_data_source_block shelx
_cod_depositor_comments 'Adding full bibliography for 7118943--7118945.cif.'
_cod_database_code 7118944
_shelx_shelxl_version_number 2014/7
_shelx_space_group_comment
;
The symmetry employed for this shelxl refinement is uniquely defined
by the following loop, which should always be used as a source of
symmetry information in preference to the above space-group names.
They are only intended as comments.
;

loop_
_space_group_symop_operation_xyz
'x, y, z'
'-x, y+1/2, -z'

loop_
_atom_site_label
_atom_site_type_symbol
_atom_site_fract_x
_atom_site_fract_y
_atom_site_fract_z
_atom_site_U_iso_or_equiv
_atom_site_adp_type
_atom_site_occupancy
_atom_site_site_symmetry_order
_atom_site_calc_flag
_atom_site_refinement_flags_posn
_atom_site_refinement_flags_adp
O1 O 0.09341(18) 0.1671(3) -0.01566(15) 0.0805(6) Uani 1 1 d . .
N1 N 0.5252(2) 0.4662(3) 0.59457(17) 0.0554(5) Uani 1 1 d . .
N2 N 0.1073(3) 0.7162(3) 0.3755(2) 0.0678(6) Uani 1 1 d . .
C1 C 0.27105(18) 0.4225(2) 0.41315(15) 0.0312(4) Uani 1 1 d . .
C2 C 0.30506(17) 0.3599(2) 0.27979(15) 0.0280(3) Uani 1 1 d . .
H2 H 0.3747 0.2534 0.3008 0.034 Uiso 1 1 calc R U
C3 C 0.14830(17) 0.2884(2) 0.20401(15) 0.0329(4) Uani 1 1 d . .
H3 H 0.0793 0.3908 0.1660 0.039 Uiso 1 1 calc R U
C4 C 0.08608(18) 0.1868(2) 0.31062(16) 0.0339(4) Uani 1 1 d . .
H4 H 0.1134 0.0564 0.3081 0.041 Uiso 1 1 calc R U
C5 C 0.17369(19) 0.2651(2) 0.44591(16) 0.0365(4) Uani 1 1 d . .
H5A H 0.2398 0.1719 0.4993 0.044 Uiso 1 1 calc R U
H5B H 0.1016 0.3096 0.4962 0.044 Uiso 1 1 calc R U
C6 C 0.4132(2) 0.4498(3) 0.51651(17) 0.0377(4) Uani 1 1 d . .
C7 C 0.1821(2) 0.5911(2) 0.39325(18) 0.0409(4) Uani 1 1 d . .
C8 C 0.38275(18) 0.4967(2) 0.21201(14) 0.0284(3) Uani 1 1 d . .
C9 C 0.54211(19) 0.4993(2) 0.24150(16) 0.0339(4) Uani 1 1 d . .
H9 H 0.5988 0.4157 0.3037 0.041 Uiso 1 1 calc R U
C10 C 0.61803(19) 0.6218(3) 0.18122(18) 0.0404(4) Uani 1 1 d . .
H10 H 0.7263 0.6222 0.2021 0.048 Uiso 1 1 calc R U
C11 C 0.5364(2) 0.7442(3) 0.09034(17) 0.0413(4) Uani 1 1 d . .
H11 H 0.5884 0.8284 0.0487 0.050 Uiso 1 1 calc R U
C12 C 0.3791(2) 0.7431(2) 0.06054(16) 0.0384(4) Uani 1 1 d . .
H12 H 0.3230 0.8267 -0.0020 0.046 Uiso 1 1 calc R U
C13 C 0.30246(19) 0.6210(2) 0.12120(15) 0.0336(4) Uani 1 1 d . .
H13 H 0.1942 0.6222 0.1005 0.040 Uiso 1 1 calc R U
C14 C 0.1630(2) 0.1605(3) 0.09669(19) 0.0504(5) Uani 1 1 d . .
H14 H 0.2347 0.0653 0.1209 0.060 Uiso 1 1 calc R U
C16 C -0.08315(19) 0.2010(3) 0.28524(17) 0.0404(4) Uani 1 1 d . .
H16 H -0.1246 0.3159 0.2964 0.048 Uiso 1 1 calc R U
C17 C -0.1783(2) 0.0681(3) 0.2490(2) 0.0527(5) Uani 1 1 d . .
H17A H -0.1413 -0.0489 0.2367 0.063 Uiso 1 1 calc R U
H17B H -0.2848 0.0881 0.2347 0.063 Uiso 1 1 calc R U

loop_
_atom_site_aniso_label
_atom_site_aniso_U_11
_atom_site_aniso_U_22
_atom_site_aniso_U_33
_atom_site_aniso_U_23
_atom_site_aniso_U_13
_atom_site_aniso_U_12
O1 0.0582(9) 0.1392(18) 0.0451(8) -0.0337(10) 0.0149(7) -0.0334(11)
N1 0.0540(10) 0.0614(12) 0.0448(9) -0.0027(8) 0.0008(8) -0.0190(9)
N2 0.0942(15) 0.0515(11) 0.0746(12) 0.0165(9) 0.0528(11) 0.0325(11)
C1 0.0330(8) 0.0311(8) 0.0304(8) 0.0010(6) 0.0095(6) 0.0001(7)
C2 0.0259(7) 0.0271(7) 0.0312(7) 0.0010(6) 0.0075(6) 0.0038(6)
C3 0.0280(8) 0.0364(9) 0.0341(8) 0.0002(7) 0.0077(6) -0.0023(7)
C4 0.0327(8) 0.0296(8) 0.0395(8) 0.0034(7) 0.0093(7) -0.0018(7)
C5 0.0346(8) 0.0405(9) 0.0342(8) 0.0066(7) 0.0084(6) -0.0061(7)
C6 0.0445(10) 0.0363(9) 0.0328(8) -0.0008(7) 0.0106(7) -0.0096(7)
C7 0.0528(11) 0.0372(10) 0.0403(9) 0.0022(7) 0.0261(8) 0.0054(8)
C8 0.0306(8) 0.0287(8) 0.0275(7) -0.0033(6) 0.0104(6) 0.0001(6)
C9 0.0304(8) 0.0354(9) 0.0367(8) -0.0016(7) 0.0098(7) 0.0010(7)
C10 0.0337(8) 0.0450(10) 0.0459(10) -0.0061(8) 0.0164(7) -0.0079(8)
C11 0.0519(10) 0.0390(10) 0.0383(9) -0.0041(8) 0.0213(8) -0.0112(8)
C12 0.0515(10) 0.0335(9) 0.0322(8) 0.0020(7) 0.0141(7) -0.0005(8)
C13 0.0343(8) 0.0351(9) 0.0323(8) 0.0015(7) 0.0101(6) 0.0024(7)
C14 0.0429(10) 0.0631(13) 0.0483(11) -0.0187(10) 0.0173(9) -0.0176(9)
C16 0.0339(8) 0.0447(10) 0.0429(9) 0.0041(8) 0.0105(7) -0.0034(8)
C17 0.0403(10) 0.0648(13) 0.0495(11) 0.0065(10) 0.0045(8) -0.0171(9)

loop_
_atom_type_symbol
_atom_type_description
_atom_type_scat_dispersion_real
_atom_type_scat_dispersion_imag
_atom_type_scat_source
C C 0.0181 0.0091 'International Tables Vol C Tables 4.2.6.8 and 6.1.1.4'
H H 0.0000 0.0000 'International Tables Vol C Tables 4.2.6.8 and 6.1.1.4'
O O 0.0492 0.0322 'International Tables Vol C Tables 4.2.6.8 and 6.1.1.4'
N N 0.0311 0.0180 'International Tables Vol C Tables 4.2.6.8 and 6.1.1.4'

loop_
_geom_angle_atom_site_label_1
_geom_angle_atom_site_label_2
_geom_angle_atom_site_label_3
_geom_angle
C6 C1 C7 109.51(15)
C6 C1 C5 112.57(13)
C7 C1 C5 110.40(13)
C6 C1 C2 111.13(13)
C7 C1 C2 110.35(13)
C5 C1 C2 102.72(13)
C8 C2 C3 118.06(13)
C8 C2 C1 115.71(13)
C3 C2 C1 101.41(12)
C8 C2 H2 107.0
C3 C2 H2 107.0
C1 C2 H2 107.0
C14 C3 C2 111.09(13)
C14 C3 C4 109.94(15)
C2 C3 C4 104.58(12)
C14 C3 H3 110.4
C2 C3 H3 110.4
C4 C3 H3 110.4
C16 C4 C5 113.94(14)
C16 C4 C3 112.12(13)
C5 C4 C3 105.87(12)
C16 C4 H4 108.2
C5 C4 H4 108.2
C3 C4 H4 108.2
C4 C5 C1 105.80(12)
C4 C5 H5A 110.6
C1 C5 H5A 110.6
C4 C5 H5B 110.6
C1 C5 H5B 110.6
H5A C5 H5B 108.7
N1 C6 C1 177.7(2)
N2 C7 C1 176.7(2)
C13 C8 C9 118.50(15)
C13 C8 C2 122.66(14)
C9 C8 C2 118.84(14)
C10 C9 C8 120.79(16)
C10 C9 H9 119.6
C8 C9 H9 119.6
C9 C10 C11 120.04(16)
C9 C10 H10 120.0
C11 C10 H10 120.0
C12 C11 C10 119.71(16)
C12 C11 H11 120.1
C10 C11 H11 120.1
C11 C12 C13 120.48(16)
C11 C12 H12 119.8
C13 C12 H12 119.8
C12 C13 C8 120.49(15)
C12 C13 H13 119.8
C8 C13 H13 119.8
O1 C14 C3 126.0(2)
O1 C14 H14 117.0
C3 C14 H14 117.0
C17 C16 C4 125.06(19)
C17 C16 H16 117.5
C4 C16 H16 117.5
C16 C17 H17A 120.0
C16 C17 H17B 120.0
H17A C17 H17B 120.0

loop_
_geom_bond_atom_site_label_1
_geom_bond_atom_site_label_2
_geom_bond_distance
O1 C14 1.184(2)
N1 C6 1.138(2)
N2 C7 1.136(3)
C1 C6 1.473(2)
C1 C7 1.474(2)
C1 C5 1.551(2)
C1 C2 1.567(2)
C2 C8 1.507(2)
C2 C3 1.536(2)
C2 H2 1.0000
C3 C14 1.497(2)
C3 C4 1.559(2)
C3 H3 1.0000
C4 C16 1.492(2)
C4 C5 1.548(2)
C4 H4 1.0000
C5 H5A 0.9900
C5 H5B 0.9900
C8 C13 1.389(2)
C8 C9 1.398(2)
C9 C10 1.381(2)
C9 H9 0.9500
C10 C11 1.385(3)
C10 H10 0.9500
C11 C12 1.379(3)
C11 H11 0.9500
C12 C13 1.386(2)
C12 H12 0.9500
C13 H13 0.9500
C14 H14 0.9500
C16 C17 1.301(3)
C16 H16 0.9500
C17 H17A 0.9500
C17 H17B 0.9500
